data_4127573
loop_
_publ_author_name
'Chen, Bin'
'Holstein, Julian J.'
'Horiuchi, Shinnosuke'
'Hiller, Wolf G.'
'Clever, Guido H.'

_publ_section_title
;
 Pd(II) Coordination Sphere Engineering: Pyridine Cages, Quinoline Bowls,
 and Heteroleptic Pills Binding One or Two Fullerenes.
;
_journal_issue 22
_journal_name_full 'Journal of the American Chemical Society'
_journal_page_first 8907
_journal_page_last 8913
_journal_paper_doi 10.1021/jacs.9b02207
_journal_volume 141
_journal_year 2019
_chemical_formula_sum 'C160 H104 B4 F16 N16 O16 Pd2'
_chemical_formula_weight 3066.63
_space_group_crystal_system monoclinic
_space_group_IT_number 14
_space_group_name_Hall '-P 2yn'
_space_group_name_H-M_alt 'P 1 21/n 1'
_symmetry_space_group_name_Hall '-P 2yn'
_symmetry_space_group_name_H-M 'P 1 21/n 1'
_atom_sites_solution_hydrogens geom
_audit_creation_method SHELXL-2014/7
_cell_angle_alpha 90
_cell_angle_beta 103.27(3)
_cell_angle_gamma 90
_cell_formula_units_Z 2
_cell_length_a 16.884(3)
_cell_length_b 19.386(4)
_cell_length_c 32.974(7)
_cell_measurement_reflns_used 102108
_cell_measurement_temperature 80(2)
_cell_measurement_theta_max 22.790
_cell_measurement_theta_min 1.189
_cell_volume 10505(4)
_computing_cell_refinement 'XDS (Kabsch, 2010)'
_computing_data_collection 'costum designed P11 GUI'
_computing_data_reduction 'XDS (Kabsch, 2010)'
_computing_molecular_graphics 'shelXle (Huebschle, 2014)'
_computing_publication_material 'enCIFer 1.3, CCDC, 2008'
_computing_structure_refinement 'SHELXL-2014/7 (Sheldrick, 2014)'
_computing_structure_solution 'SHELXT 2014/4 (Sheldrick, 2014)'
_diffrn_ambient_temperature 80(2)
_diffrn_measured_fraction_theta_full 0.980
_diffrn_measured_fraction_theta_max 0.980
_diffrn_measurement_device_type 'Pilatus 6M fast, High Precision 1-Axis Goniostat with sample changing robot'
_diffrn_measurement_method '360\deg \p scan'
_diffrn_radiation_type synchrotron
_diffrn_radiation_wavelength 0.6888
_diffrn_reflns_av_R_equivalents 0.0590
_diffrn_reflns_av_unetI/netI 0.0342
_diffrn_reflns_Laue_measured_fraction_full 0.980
_diffrn_reflns_Laue_measured_fraction_max 0.980
_diffrn_reflns_limit_h_max 18
_diffrn_reflns_limit_h_min -18
_diffrn_reflns_limit_k_max 21
_diffrn_reflns_limit_k_min -21
_diffrn_reflns_limit_l_max 37
_diffrn_reflns_limit_l_min -37
_diffrn_reflns_number 102108
_diffrn_reflns_point_group_measured_fraction_full 0.980
_diffrn_reflns_point_group_measured_fraction_max 0.980
_diffrn_reflns_theta_full 22.790
_diffrn_reflns_theta_max 22.790
_diffrn_reflns_theta_min 1.189
_diffrn_source 'P11@PETRA III, DESY, Hamburg, Germany'
_exptl_absorpt_coefficient_mu 0.213
_exptl_absorpt_correction_type none
_exptl_crystal_colour yellow
_exptl_crystal_density_diffrn 0.970
_exptl_crystal_description plate
_exptl_crystal_F_000 3120
_exptl_crystal_size_max 0.220
_exptl_crystal_size_mid 0.100
_exptl_crystal_size_min 0.005
_refine_diff_density_max 1.300
_refine_diff_density_min -0.710
_refine_diff_density_rms 0.073
_refine_ls_extinction_method none
_refine_ls_goodness_of_fit_ref 1.074
_refine_ls_hydrogen_treatment constr
_refine_ls_matrix_type full
_refine_ls_number_parameters 964
_refine_ls_number_reflns 15328
_refine_ls_number_restraints 2208
_refine_ls_restrained_S_all 1.098
_refine_ls_R_factor_all 0.0947
_refine_ls_R_factor_gt 0.0791
_refine_ls_shift/su_max 0.000
_refine_ls_shift/su_mean 0.000
_refine_ls_structure_factor_coef Fsqd
_refine_ls_weighting_details 'w=1/[\s^2^(Fo^2^)+(0.2000P)^2^] where P=(Fo^2^+2Fc^2^)/3'
_refine_ls_weighting_scheme calc
_refine_ls_wR_factor_gt 0.2484
_refine_ls_wR_factor_ref 0.2696
_reflns_Friedel_coverage 0.000
_reflns_number_gt 10671
_reflns_number_total 15328
_reflns_threshold_expression 'I > 2\s(I)'
_cod_data_source_file ja9b02207_si_004.cif
_cod_data_source_block bc11c_sq
_cod_database_code 4127573
_shelx_shelxl_version_number 2014/7
_shelx_space_group_comment
;
The symmetry employed for this shelxl refinement is uniquely defined
by the following loop, which should always be used as a source of
symmetry information in preference to the above space-group names.
They are only intended as comments.
;
_shelx_estimated_absorpt_t_min 0.955
_shelx_estimated_absorpt_t_max 0.999
_computing_refinement_gui 'shelXle (Huebschle, 2014)'
_computing_ligand_restraints 'Grade Web Server, http.//grade.globalphasing.org'
_computing_molecular_model 'DSR (Kratzert, 2015)'

loop_
_space_group_symop_operation_xyz
'x, y, z'
'-x+1/2, y+1/2, -z+1/2'
'-x, -y, -z'
'x-1/2, -y-1/2, z-1/2'

loop_
_atom_site_label
_atom_site_type_symbol
_atom_site_fract_x
_atom_site_fract_y
_atom_site_fract_z
_atom_site_U_iso_or_equiv
_atom_site_adp_type
_atom_site_occupancy
_atom_site_site_symmetry_order
_atom_site_calc_flag
_atom_site_refinement_flags_posn
_atom_site_refinement_flags_adp
Pd1 Pd 0.21712(2) 0.08294(2) 0.43125(2) 0.0893(2) Uani 1 1 d . .
C1_2 C 0.9270(4) 0.3109(4) 0.4484(3) 0.180(3) Uani 1 1 d D U
H1A_2 H 0.8931 0.3201 0.4683 0.270 Uiso 1 1 calc R U
H1AB_2 H 0.9331 0.2609 0.4457 0.270 Uiso 1 1 calc R U
H1AC_2 H 0.9807 0.3319 0.4585 0.270 Uiso 1 1 calc R U
C2_2 C 0.8868(3) 0.3414(3) 0.4063(2) 0.156(2) Uani 1 1 d D U
C3_2 C 0.9382(4) 0.3277(4) 0.3749(3) 0.173(3) Uani 1 1 d D U
H3A_2 H 0.9466 0.2774 0.3726 0.207 Uiso 1 1 calc R U
H3AB_2 H 0.9921 0.3498 0.3843 0.207 Uiso 1 1 calc R U
C4_2 C 0.8953(4) 0.3566(4) 0.3323(3) 0.171(3) Uani 1 1 d D U
H4A_2 H 0.9316 0.3903 0.3231 0.205 Uiso 1 1 calc R U
H4AB_2 H 0.8847 0.3186 0.3118 0.205 Uiso 1 1 calc R U
C5_2 C 0.8148(4) 0.3920(3) 0.3334(2) 0.151(2) Uani 1 1 d D U
C6_2 C 0.7713(5) 0.4222(4) 0.2913(2) 0.165(3) Uani 1 1 d D U
H6A_2 H 0.8065 0.4565 0.2824 0.248 Uiso 1 1 calc R U
H6AB_2 H 0.7592 0.3852 0.2705 0.248 Uiso 1 1 calc R U
H6AC_2 H 0.7205 0.4443 0.2939 0.248 Uiso 1 1 calc R U
C7_2 C 0.7643(3) 0.3380(3) 0.3496(2) 0.1342(18) Uani 1 1 d D U
C8_2 C 0.6869(4) 0.3136(3) 0.3279(2) 0.141(2) Uani 1 1 d D U
H8_2 H 0.6615 0.3301 0.3009 0.170 Uiso 1 1 calc R U
C9_2 C 0.6506(3) 0.2646(3) 0.3481(2) 0.1323(18) Uani 1 1 d D U
C10_2 C 0.5705(3) 0.2294(4) 0.3348(2) 0.143(2) Uani 1 1 d D U
N11_2 N 0.5642(3) 0.1877(3) 0.36753(17) 0.153(2) Uani 1 1 d D U
C12_2 C 0.6339(4) 0.1920(4) 0.4007(2) 0.184(3) Uani 1 1 d D U
C13_2 C 0.6886(3) 0.2414(4) 0.3864(2) 0.153(2) Uani 1 1 d D U
C14_2 C 0.7656(3) 0.2627(4) 0.4077(2) 0.161(2) Uani 1 1 d D U
H14_2 H 0.7912 0.2444 0.4342 0.193 Uiso 1 1 calc R U
C15_2 C 0.8026(3) 0.3120(3) 0.3881(2) 0.142(2) Uani 1 1 d D U
C16_2 C 0.8733(4) 0.4192(3) 0.4066(2) 0.144(2) Uani 1 1 d D U
C17_2 C 0.8979(4) 0.4602(3) 0.4413(2) 0.160(2) Uani 1 1 d D U
H17_2 H 0.9253 0.4417 0.4674 0.191 Uiso 1 1 calc R U
C18_2 C 0.8803(4) 0.5313(3) 0.4359(2) 0.161(2) Uani 1 1 d D U
C19_2 C 0.8963(5) 0.5874(3) 0.4672(2) 0.173(3) Uani 1 1 d D U
N20_2 N 0.8666(4) 0.6475(3) 0.44520(19) 0.160(2) Uani 1 1 d D U
C21_2 C 0.8307(5) 0.6339(3) 0.4027(2) 0.161(3) Uani 1 1 d D U
C22_2 C 0.8416(4) 0.5587(3) 0.3978(2) 0.154(2) Uani 1 1 d D U
C23_2 C 0.8192(5) 0.5177(3) 0.3625(2) 0.159(2) Uani 1 1 d D U
H23_2 H 0.7942 0.5366 0.3361 0.191 Uiso 1 1 calc R U
C24_2 C 0.8354(4) 0.4462(3) 0.3680(2) 0.1406(19) Uani 1 1 d D U
C25_2 C 0.4924(3) 0.1505(3) 0.37145(19) 0.1252(17) Uani 1 1 d D U
C26_2 C 0.4559(3) 0.1700(3) 0.40323(19) 0.1193(16) Uani 1 1 d D U
H26_2 H 0.4794 0.2062 0.4215 0.143 Uiso 1 1 calc R U
C27_2 C 0.3873(3) 0.1389(2) 0.40909(15) 0.1040(13) Uani 1 1 d D U
H27_2 H 0.3640 0.1526 0.4314 0.125 Uiso 1 1 calc R U
C28_2 C 0.3511(3) 0.0860(2) 0.38182(14) 0.0946(12) Uani 1 1 d D U
N29_2 N 0.2783(2) 0.05715(17) 0.38569(11) 0.0873(9) Uani 1 1 d D U
C30_2 C 0.2467(3) 0.0061(2) 0.35970(14) 0.0944(12) Uani 1 1 d D U
H30_2 H 0.1970 -0.0140 0.3626 0.113 Uiso 1 1 calc R U
C31_2 C 0.2823(3) -0.0187(2) 0.32908(15) 0.1053(13) Uani 1 1 d D U
H31_2 H 0.2584 -0.0561 0.3119 0.126 Uiso 1 1 calc R U
C32_2 C 0.3520(3) 0.0110(3) 0.32370(16) 0.1078(14) Uani 1 1 d D U
H32_2 H 0.3763 -0.0050 0.3022 0.129 Uiso 1 1 calc R U
C33_2 C 0.3884(3) 0.0650(2) 0.34972(15) 0.1000(13) Uani 1 1 d D U
C34_2 C 0.4604(3) 0.0990(3) 0.3458(2) 0.1226(17) Uani 1 1 d D U
H34_2 H 0.4865 0.0851 0.3245 0.147 Uiso 1 1 calc R U
C35_2 C 0.8653(4) 0.7133(3) 0.4659(2) 0.142(2) Uani 1 1 d D U
C36_2 C 0.8327(3) 0.7164(3) 0.50079(19) 0.1244(17) Uani 1 1 d D U
H36_2 H 0.8139 0.6754 0.5113 0.149 Uiso 1 1 calc R U
C37_2 C 0.8276(3) 0.7778(2) 0.51997(17) 0.1135(15) Uani 1 1 d D U
H37_2 H 0.8049 0.7794 0.5438 0.136 Uiso 1 1 calc R U
C38_2 C 0.8556(3) 0.8391(2) 0.50502(16) 0.1147(15) Uani 1 1 d D U
N39_2 N 0.8462(3) 0.9014(2) 0.52301(14) 0.1097(12) Uani 1 1 d D U
C40_2 C 0.8723(4) 0.9588(3) 0.5080(2) 0.135(2) Uani 1 1 d D U
H40_2 H 0.8659 1.0018 0.5207 0.162 Uiso 1 1 calc R U
C41_2 C 0.9092(5) 0.9576(4) 0.4737(2) 0.165(3) Uani 1 1 d D U
H41_2 H 0.9276 0.9992 0.4637 0.198 Uiso 1 1 calc R U
C42_2 C 0.9182(5) 0.8969(4) 0.4550(2) 0.166(3) Uani 1 1 d D U
H42_2 H 0.9431 0.8959 0.4320 0.200 Uiso 1 1 calc R U
C43_2 C 0.8909(4) 0.8355(3) 0.46962(19) 0.142(2) Uani 1 1 d D U
C44_2 C 0.8957(4) 0.7717(3) 0.4507(2) 0.157(2) Uani 1 1 d D U
H44_2 H 0.9199 0.7683 0.4274 0.188 Uiso 1 1 calc R U
O10A_2 O 0.5187(3) 0.2355(3) 0.30330(16) 0.1579(18) Uani 1 1 d D U
O12A_2 O 0.6421(3) 0.1632(4) 0.4335(2) 0.247(4) Uani 1 1 d D U
O19A_2 O 0.9240(4) 0.5828(3) 0.5050(2) 0.199(3) Uani 1 1 d D U
O21A_2 O 0.7988(4) 0.6774(3) 0.37825(17) 0.180(2) Uani 1 1 d D U
C1_3 C 0.6076(3) 0.3959(3) 0.75519(17) 0.1119(15) Uani 1 1 d D U
H1A_3 H 0.5762 0.3599 0.7653 0.168 Uiso 1 1 calc R U
H1AB_3 H 0.6265 0.4298 0.7773 0.168 Uiso 1 1 calc R U
H1AC_3 H 0.5732 0.4187 0.7309 0.168 Uiso 1 1 calc R U
C2_3 C 0.6802(3) 0.3637(2) 0.74286(14) 0.1015(13) Uani 1 1 d D U
C3_3 C 0.7352(3) 0.3253(3) 0.78016(15) 0.1091(14) Uani 1 1 d D U
H3A_3 H 0.7520 0.3576 0.8038 0.131 Uiso 1 1 calc R U
H3AB_3 H 0.7041 0.2872 0.7892 0.131 Uiso 1 1 calc R U
C4_3 C 0.8101(4) 0.2964(3) 0.76830(16) 0.1151(15) Uani 1 1 d D U
H4A_3 H 0.8137 0.2462 0.7741 0.138 Uiso 1 1 calc R U
H4AB_3 H 0.8593 0.3185 0.7855 0.138 Uiso 1 1 calc R U
C5_3 C 0.8072(3) 0.3092(2) 0.72076(14) 0.0999(13) Uani 1 1 d D U
C6_3 C 0.8800(3) 0.2784(2) 0.70726(18) 0.1104(15) Uani 1 1 d D U
H6A_3 H 0.9302 0.2990 0.7237 0.166 Uiso 1 1 calc R U
H6AB_3 H 0.8812 0.2284 0.7118 0.166 Uiso 1 1 calc R U
H6AC_3 H 0.8754 0.2879 0.6776 0.166 Uiso 1 1 calc R U
C7_3 C 0.7258(3) 0.2809(2) 0.69729(13) 0.0919(11) Uani 1 1 d D U
C8_3 C 0.7160(3) 0.2292(2) 0.66690(15) 0.1026(13) Uani 1 1 d D U
H8_3 H 0.7614 0.2072 0.6599 0.123 Uiso 1 1 calc R U
C9_3 C 0.6371(3) 0.2118(2) 0.64758(14) 0.1044(14) Uani 1 1 d D U
C10_3 C 0.6065(3) 0.1619(2) 0.61311(15) 0.1104(15) Uani 1 1 d D U
N11_3 N 0.5217(3) 0.1684(2) 0.60400(13) 0.1177(14) Uani 1 1 d D U
C12_3 C 0.4962(3) 0.2166(3) 0.63029(18) 0.1263(18) Uani 1 1 d D U
C13_3 C 0.5706(3) 0.2430(3) 0.65787(15) 0.1078(14) Uani 1 1 d D U
C14_3 C 0.5793(3) 0.2923(2) 0.68886(15) 0.1042(14) Uani 1 1 d D U
H14_3 H 0.5337 0.3124 0.6966 0.125 Uiso 1 1 calc R U
C15_3 C 0.6583(3) 0.3106(2) 0.70790(13) 0.0956(12) Uani 1 1 d D U
C16_3 C 0.7331(3) 0.4157(2) 0.72666(15) 0.0985(13) Uani 1 1 d D U
C17_3 C 0.7173(3) 0.4859(2) 0.72325(15) 0.1020(13) Uani 1 1 d D U
H17_3 H 0.6718 0.5057 0.7313 0.122 Uiso 1 1 calc R U
C18_3 C 0.7713(3) 0.5255(2) 0.70749(16) 0.1081(14) Uani 1 1 d D U
C19_3 C 0.7676(4) 0.6001(2) 0.6987(2) 0.1219(17) Uani 1 1 d D U
N20_3 N 0.8354(3) 0.61460(18) 0.68258(16) 0.1199(14) Uani 1 1 d D U
C21_3 C 0.8822(3) 0.5550(2) 0.6804(2) 0.1236(18) Uani 1 1 d D U
C22_3 C 0.8383(3) 0.4984(2) 0.69723(16) 0.1077(14) Uani 1 1 d D U
C23_3 C 0.8545(3) 0.4280(2) 0.70025(17) 0.1059(14) Uani 1 1 d D U
H23_3 H 0.9004 0.4088 0.6923 0.127 Uiso 1 1 calc R U
C24_3 C 0.8011(3) 0.3879(2) 0.71526(14) 0.0959(12) Uani 1 1 d D U
C25_3 C 0.4672(3) 0.1323(3) 0.57113(15) 0.1119(15) Uani 1 1 d D U
C26_3 C 0.4092(3) 0.1701(3) 0.54307(16) 0.1158(17) Uani 1 1 d D U
H26_3 H 0.4066 0.2187 0.5461 0.139 Uiso 1 1 calc R U
C27_3 C 0.3564(3) 0.1381(2) 0.51146(15) 0.1070(15) Uani 1 1 d D U
H27_3 H 0.3161 0.1645 0.4930 0.128 Uiso 1 1 calc R U
C28_3 C 0.3606(3) 0.0656(2) 0.50556(14) 0.0972(13) Uani 1 1 d D U
N29_3 N 0.3066(2) 0.03350(16) 0.47417(11) 0.0918(10) Uani 1 1 d D U
C30_3 C 0.3136(3) -0.0339(2) 0.46922(15) 0.1002(13) Uani 1 1 d D U
H30_3 H 0.2765 -0.0557 0.4469 0.120 Uiso 1 1 calc R U
C31_3 C 0.3719(4) -0.0741(2) 0.49474(17) 0.1132(17) Uani 1 1 d D U
H31_3 H 0.3747 -0.1223 0.4899 0.136 Uiso 1 1 calc R U
C32_3 C 0.4255(3) -0.0434(2) 0.52705(17) 0.1192(17) Uani 1 1 d D U
H32_3 H 0.4655 -0.0702 0.5453 0.143 Uiso 1 1 calc R U
C33_3 C 0.4212(3) 0.0281(2) 0.53314(14) 0.1038(14) Uani 1 1 d D U
C34_3 C 0.4747(3) 0.0624(3) 0.56654(16) 0.1137(16) Uani 1 1 d D U
H34_3 H 0.5153 0.0372 0.5855 0.136 Uiso 1 1 calc R U
C35_3 C 0.8478(3) 0.6809(2) 0.66528(17) 0.1103(15) Uani 1 1 d D U
C36_3 C 0.7849(3) 0.7092(2) 0.63575(18) 0.1133(16) Uani 1 1 d D U
H36_3 H 0.7354 0.6844 0.6269 0.136 Uiso 1 1 calc R U
C37_3 C 0.7933(3) 0.7719(2) 0.61929(16) 0.1046(14) Uani 1 1 d D U
H37_3 H 0.7489 0.7910 0.5995 0.125 Uiso 1 1 calc R U
C38_3 C 0.8663(2) 0.80941(19) 0.63087(14) 0.0909(11) Uani 1 1 d D U
N39_3 N 0.8745(2) 0.87209(16) 0.61278(12) 0.0939(10) Uani 1 1 d D U
C40_3 C 0.9447(3) 0.9052(2) 0.62494(18) 0.1087(15) Uani 1 1 d D U
H40_3 H 0.9509 0.9478 0.6118 0.130 Uiso 1 1 calc R U
C41_3 C 1.0090(3) 0.8817(3) 0.65527(18) 0.1137(15) Uani 1 1 d D U
H41_3 H 1.0570 0.9087 0.6635 0.136 Uiso 1 1 calc R U
C42_3 C 1.0030(3) 0.8193(2) 0.67334(17) 0.1082(14) Uani 1 1 d D U
H42_3 H 1.0475 0.8018 0.6938 0.130 Uiso 1 1 calc R U
C43_3 C 0.9306(3) 0.7809(2) 0.66157(14) 0.0973(12) Uani 1 1 d D U
C44_3 C 0.9204(3) 0.7161(2) 0.67878(17) 0.1057(14) Uani 1 1 d D U
H44_3 H 0.9630 0.6966 0.6995 0.127 Uiso 1 1 calc R U
O10A_3 O 0.6446(2) 0.1237(2) 0.59587(11) 0.1253(12) Uani 1 1 d D U
O12A_3 O 0.4246(3) 0.2329(3) 0.62801(15) 0.1538(17) Uani 1 1 d D U
O19A_3 O 0.7150(3) 0.64107(19) 0.70156(17) 0.1480(16) Uani 1 1 d D U
O21A_3 O 0.9415(3) 0.55249(18) 0.66601(17) 0.1436(15) Uani 1 1 d D U
B1_4 B 0.5172(10) 0.1028(8) 0.7180(5) 0.376(6) Uani 1 1 d D U
F2_4 F 0.5993(7) 0.1241(6) 0.7297(3) 0.385(5) Uani 1 1 d D U
F3_4 F 0.4695(8) 0.1493(7) 0.7328(3) 0.426(6) Uani 1 1 d D U
F4_4 F 0.4942(7) 0.0986(5) 0.6761(3) 0.351(5) Uani 1 1 d D U
F5_4 F 0.5082(8) 0.0379(6) 0.7336(3) 0.402(6) Uani 1 1 d D U
B1_5 B 0.0786(7) -0.1040(5) 0.3875(4) 0.226(4) Uani 1 1 d D U
F2_5 F 0.1228(3) -0.05966(19) 0.41318(12) 0.1496(13) Uani 1 1 d D U
F3_5 F 0.1165(4) -0.1194(4) 0.3553(2) 0.283(4) Uani 1 1 d D U
F4_5 F 0.0023(5) -0.0713(5) 0.3701(3) 0.300(4) Uani 1 1 d D U
F5_5 F 0.0520(5) -0.1615(3) 0.4024(3) 0.284(3) Uani 1 1 d D U

loop_
_atom_site_aniso_label
_atom_site_aniso_U_11
_atom_site_aniso_U_22
_atom_site_aniso_U_33
_atom_site_aniso_U_23
_atom_site_aniso_U_13
_atom_site_aniso_U_12
Pd1 0.1044(3) 0.0545(2) 0.1022(3) -0.00209(14) 0.0097(2) -0.00732(14)
C1_2 0.110(4) 0.123(5) 0.282(8) -0.036(5) -0.007(5) 0.002(4)
C2_2 0.103(3) 0.113(4) 0.249(6) -0.047(4) 0.032(4) -0.003(3)
C3_2 0.116(4) 0.123(5) 0.284(7) -0.067(5) 0.056(4) -0.010(4)
C4_2 0.136(4) 0.138(5) 0.256(7) -0.077(5) 0.083(4) -0.033(4)
C5_2 0.139(4) 0.117(4) 0.216(5) -0.050(4) 0.080(4) -0.029(3)
C6_2 0.179(6) 0.139(6) 0.190(6) -0.027(4) 0.068(5) -0.059(4)
C7_2 0.109(3) 0.113(4) 0.190(5) -0.035(3) 0.055(3) -0.016(3)
C8_2 0.127(4) 0.131(5) 0.174(5) -0.019(4) 0.050(4) -0.029(3)
C9_2 0.101(3) 0.129(4) 0.168(5) 0.003(3) 0.034(3) -0.019(3)
C10_2 0.113(4) 0.156(5) 0.150(4) 0.031(4) 0.012(3) -0.024(4)
N11_2 0.096(3) 0.178(5) 0.168(4) 0.069(3) -0.006(3) -0.033(3)
C12_2 0.110(4) 0.218(7) 0.199(6) 0.078(5) -0.016(4) -0.045(4)
C13_2 0.104(3) 0.161(5) 0.188(5) 0.023(4) 0.020(3) -0.023(3)
C14_2 0.097(3) 0.159(6) 0.215(6) 0.012(5) 0.013(4) -0.012(3)
C15_2 0.105(3) 0.118(4) 0.206(5) -0.024(4) 0.039(3) -0.010(3)
C16_2 0.105(4) 0.110(4) 0.218(5) -0.049(3) 0.039(4) 0.000(3)
C17_2 0.129(4) 0.109(4) 0.230(6) -0.045(4) 0.022(4) 0.016(3)
C18_2 0.147(5) 0.114(4) 0.212(5) -0.051(4) 0.022(4) 0.017(3)
C19_2 0.176(6) 0.113(4) 0.202(5) -0.048(4) -0.016(5) 0.041(4)
N20_2 0.178(5) 0.112(3) 0.174(4) -0.053(3) 0.009(3) 0.030(3)
C21_2 0.189(6) 0.123(4) 0.165(5) -0.041(4) 0.027(4) 0.005(4)
C22_2 0.169(5) 0.107(4) 0.183(5) -0.044(3) 0.035(4) 0.004(4)
C23_2 0.175(5) 0.123(4) 0.189(5) -0.045(4) 0.062(4) -0.022(4)
C24_2 0.122(4) 0.107(4) 0.205(5) -0.044(3) 0.063(4) -0.015(3)
C25_2 0.098(3) 0.123(4) 0.142(4) 0.039(3) 0.002(3) -0.010(3)
C26_2 0.096(3) 0.100(4) 0.148(4) 0.020(3) -0.001(3) -0.020(3)
C27_2 0.102(3) 0.078(3) 0.121(3) 0.013(2) 0.001(2) -0.007(2)
C28_2 0.091(3) 0.071(3) 0.114(3) 0.024(2) 0.006(2) 0.0017(19)
N29_2 0.100(2) 0.0603(18) 0.094(2) 0.0085(16) 0.0063(18) -0.0043(17)
C30_2 0.114(3) 0.063(2) 0.097(3) 0.015(2) 0.007(2) 0.000(2)
C31_2 0.132(4) 0.075(3) 0.104(3) 0.008(2) 0.018(3) 0.004(2)
C32_2 0.113(3) 0.095(3) 0.111(3) 0.017(2) 0.018(3) 0.010(2)
C33_2 0.097(3) 0.088(3) 0.110(3) 0.028(2) 0.013(2) 0.009(2)
C34_2 0.100(3) 0.127(4) 0.133(4) 0.030(3) 0.013(3) -0.005(3)
C35_2 0.146(5) 0.107(4) 0.163(5) -0.039(3) 0.016(4) 0.020(3)
C36_2 0.127(4) 0.088(3) 0.142(4) -0.019(3) -0.002(3) 0.016(3)
C37_2 0.122(4) 0.080(3) 0.128(4) -0.012(2) 0.007(3) 0.009(2)
C38_2 0.117(3) 0.087(3) 0.134(4) -0.021(3) 0.017(3) 0.003(2)
N39_2 0.125(3) 0.078(2) 0.123(3) -0.017(2) 0.023(2) -0.013(2)
C40_2 0.173(5) 0.088(3) 0.153(5) -0.019(3) 0.058(4) -0.027(3)
C41_2 0.204(6) 0.125(5) 0.185(6) -0.029(4) 0.084(5) -0.037(5)
C42_2 0.209(7) 0.125(4) 0.190(6) -0.037(4) 0.099(5) -0.030(4)
C43_2 0.154(5) 0.116(4) 0.164(5) -0.037(3) 0.051(4) -0.005(3)
C44_2 0.176(6) 0.120(4) 0.176(5) -0.045(4) 0.044(4) 0.004(4)
O10A_2 0.138(3) 0.173(5) 0.152(3) 0.042(3) 0.012(3) -0.044(3)
O12A_2 0.151(4) 0.306(9) 0.235(6) 0.143(6) -0.056(4) -0.087(5)
O19A_2 0.207(5) 0.121(4) 0.219(5) -0.049(3) -0.056(4) 0.056(3)
O21A_2 0.234(6) 0.133(4) 0.164(4) -0.025(3) 0.029(4) -0.004(4)
C1_3 0.136(4) 0.082(3) 0.114(4) -0.017(3) 0.024(3) -0.017(3)
C2_3 0.132(3) 0.065(2) 0.100(3) -0.003(2) 0.011(2) -0.016(2)
C3_3 0.140(4) 0.081(3) 0.095(3) -0.001(2) 0.004(3) -0.018(3)
C4_3 0.141(4) 0.076(3) 0.113(3) 0.011(2) -0.003(3) -0.010(3)
C5_3 0.120(3) 0.058(2) 0.109(3) -0.001(2) 0.001(2) -0.008(2)
C6_3 0.113(3) 0.062(3) 0.145(4) 0.000(2) 0.005(3) -0.001(2)
C7_3 0.116(3) 0.059(2) 0.092(3) 0.0064(18) 0.006(2) -0.005(2)
C8_3 0.118(3) 0.071(3) 0.105(3) -0.001(2) -0.004(2) 0.004(2)
C9_3 0.122(3) 0.080(3) 0.098(3) -0.011(2) -0.003(2) 0.001(2)
C10_3 0.130(3) 0.080(3) 0.106(3) -0.012(2) -0.004(3) 0.008(2)
N11_3 0.122(3) 0.104(3) 0.111(3) -0.034(2) -0.007(2) 0.006(2)
C12_3 0.122(3) 0.113(4) 0.131(4) -0.042(3) 0.003(3) 0.000(3)
C13_3 0.116(3) 0.091(3) 0.107(3) -0.019(2) 0.006(2) 0.001(2)
C14_3 0.118(3) 0.083(3) 0.103(3) -0.017(2) 0.009(3) -0.004(2)
C15_3 0.118(3) 0.063(2) 0.097(3) -0.0003(19) 0.007(2) -0.007(2)
C16_3 0.123(3) 0.063(2) 0.103(3) -0.0005(19) 0.013(3) -0.013(2)
C17_3 0.121(3) 0.063(2) 0.119(3) 0.000(2) 0.022(3) -0.005(2)
C18_3 0.129(3) 0.053(2) 0.145(4) 0.001(2) 0.037(3) -0.003(2)
C19_3 0.143(4) 0.056(2) 0.174(5) 0.004(3) 0.053(4) 0.005(3)
N20_3 0.129(3) 0.0515(19) 0.188(4) 0.010(2) 0.054(3) 0.0031(19)
C21_3 0.121(4) 0.062(3) 0.193(5) 0.019(3) 0.046(4) 0.004(2)
C22_3 0.118(3) 0.058(2) 0.146(4) 0.004(2) 0.029(3) -0.004(2)
C23_3 0.115(3) 0.064(2) 0.134(4) 0.007(2) 0.020(3) 0.002(2)
C24_3 0.110(3) 0.056(2) 0.112(3) 0.010(2) 0.005(2) -0.003(2)
C25_3 0.130(3) 0.082(3) 0.110(3) -0.022(2) 0.001(3) 0.000(2)
C26_3 0.124(3) 0.078(3) 0.128(4) -0.022(3) -0.008(3) 0.007(3)
C27_3 0.127(3) 0.065(2) 0.114(3) -0.015(2) -0.003(3) 0.004(2)
C28_3 0.120(3) 0.067(2) 0.096(3) -0.006(2) 0.007(2) -0.007(2)
N29_3 0.119(3) 0.0552(18) 0.094(2) -0.0025(15) 0.0079(19) -0.0052(16)
C30_3 0.132(3) 0.058(2) 0.104(3) -0.006(2) 0.012(3) -0.007(2)
C31_3 0.155(4) 0.059(2) 0.113(3) 0.001(2) 0.004(3) -0.002(2)
C32_3 0.149(4) 0.067(3) 0.125(4) 0.005(2) -0.004(3) 0.004(3)
C33_3 0.129(3) 0.068(2) 0.103(3) 0.003(2) 0.002(3) 0.000(2)
C34_3 0.130(4) 0.086(3) 0.109(3) -0.007(2) -0.004(3) 0.004(3)
C35_3 0.119(3) 0.053(2) 0.160(4) 0.007(2) 0.033(3) 0.003(2)
C36_3 0.116(3) 0.062(3) 0.157(4) 0.006(3) 0.022(3) -0.011(2)
C37_3 0.109(3) 0.059(2) 0.138(4) 0.001(2) 0.011(3) -0.006(2)
C38_3 0.099(3) 0.056(2) 0.116(3) -0.0016(19) 0.022(2) -0.0023(18)
N39_3 0.101(2) 0.0561(18) 0.119(3) 0.0029(17) 0.013(2) -0.0099(16)
C40_3 0.109(3) 0.071(3) 0.141(4) 0.008(3) 0.018(3) -0.012(2)
C41_3 0.107(3) 0.080(3) 0.149(4) 0.005(3) 0.018(3) -0.014(2)
C42_3 0.102(3) 0.079(3) 0.141(4) 0.004(3) 0.022(3) 0.003(2)
C43_3 0.100(3) 0.066(2) 0.127(3) -0.003(2) 0.027(2) 0.001(2)
C44_3 0.109(3) 0.062(2) 0.146(4) 0.008(2) 0.029(3) 0.011(2)
O10A_3 0.139(3) 0.101(3) 0.118(3) -0.031(2) -0.009(2) 0.025(2)
O12A_3 0.122(3) 0.166(4) 0.162(4) -0.068(3) 0.008(3) -0.003(3)
O19A_3 0.167(3) 0.060(2) 0.239(5) 0.005(2) 0.092(3) 0.005(2)
O21A_3 0.129(3) 0.062(2) 0.251(5) 0.016(3) 0.067(3) 0.004(2)
B1_4 0.441(12) 0.400(12) 0.295(9) 0.058(9) 0.100(9) 0.171(10)
F2_4 0.449(11) 0.360(11) 0.342(9) 0.075(9) 0.083(8) 0.169(9)
F3_4 0.462(12) 0.482(14) 0.335(10) -0.008(9) 0.096(9) 0.187(11)
F4_4 0.429(11) 0.353(11) 0.269(8) 0.064(7) 0.077(8) 0.169(9)
F5_4 0.462(12) 0.435(13) 0.328(9) 0.082(9) 0.128(9) 0.146(10)
B1_5 0.258(7) 0.164(6) 0.292(7) -0.097(6) 0.138(6) -0.095(6)
F2_5 0.204(4) 0.093(2) 0.159(3) -0.008(2) 0.057(3) -0.015(2)
F3_5 0.293(7) 0.262(6) 0.342(7) -0.174(6) 0.173(6) -0.139(6)
F4_5 0.262(7) 0.268(8) 0.387(9) -0.052(6) 0.113(6) -0.060(5)
F5_5 0.329(7) 0.167(5) 0.414(9) -0.051(5) 0.203(7) -0.097(5)

loop_
_atom_type_symbol
_atom_type_description
_atom_type_scat_dispersion_real
_atom_type_scat_dispersion_imag
_atom_type_scat_source
C C 0.0032 0.0016 'International Tables Vol C Tables 4.2.6.8 and 6.1.1.4'
H H 0.0000 0.0000 'International Tables Vol C Tables 4.2.6.8 and 6.1.1.4'
N N 0.0061 0.0032 'International Tables Vol C Tables 4.2.6.8 and 6.1.1.4'
O O 0.0106 0.0058 'International Tables Vol C Tables 4.2.6.8 and 6.1.1.4'
Pd Pd -1.0621 0.9682 'International Tables Vol C Tables 4.2.6.8 and 6.1.1.4'
B B 0.0013 0.0007 'International Tables Vol C Tables 4.2.6.8 and 6.1.1.4'
F F 0.0168 0.0099 'International Tables Vol C Tables 4.2.6.8 and 6.1.1.4'

loop_
_geom_angle_atom_site_label_1
_geom_angle_atom_site_label_2
_geom_angle_atom_site_label_3
_geom_angle
_geom_angle_site_symmetry_1
_geom_angle_site_symmetry_3
N29_3 Pd1 N39_3 177.27(12) . 3_666
N29_3 Pd1 N39_2 89.30(17) . 3_666
N39_3 Pd1 N39_2 91.22(17) 3_666 3_666
N29_3 Pd1 N29_2 88.66(14) . .
N39_3 Pd1 N29_2 90.58(15) 3_666 .
N39_2 Pd1 N29_2 174.46(14) 3_666 .
C2_2 C1_2 H1A_2 109.5 . .
C2_2 C1_2 H1AB_2 109.5 . .
H1A_2 C1_2 H1AB_2 109.5 . .
C2_2 C1_2 H1AC_2 109.5 . .
H1A_2 C1_2 H1AC_2 109.5 . .
H1AB_2 C1_2 H1AC_2 109.5 . .
C3_2 C2_2 C1_2 110.5(6) . .
C3_2 C2_2 C15_2 107.2(6) . .
C1_2 C2_2 C15_2 113.3(6) . .
C3_2 C2_2 C16_2 106.7(6) . .
C1_2 C2_2 C16_2 114.5(6) . .
C15_2 C2_2 C16_2 104.2(5) . .
C2_2 C3_2 C4_2 109.7(6) . .
C2_2 C3_2 H3A_2 109.7 . .
C4_2 C3_2 H3A_2 109.7 . .
C2_2 C3_2 H3AB_2 109.7 . .
C4_2 C3_2 H3AB_2 109.7 . .
H3A_2 C3_2 H3AB_2 108.2 . .
C5_2 C4_2 C3_2 112.3(6) . .
C5_2 C4_2 H4A_2 109.1 . .
C3_2 C4_2 H4A_2 109.1 . .
C5_2 C4_2 H4AB_2 109.1 . .
C3_2 C4_2 H4AB_2 109.1 . .
H4A_2 C4_2 H4AB_2 107.9 . .
C7_2 C5_2 C4_2 105.8(6) . .
C7_2 C5_2 C6_2 113.0(5) . .
C4_2 C5_2 C6_2 113.2(7) . .
C7_2 C5_2 C24_2 105.1(5) . .
C4_2 C5_2 C24_2 105.8(5) . .
C6_2 C5_2 C24_2 113.1(6) . .
C5_2 C6_2 H6A_2 109.5 . .
C5_2 C6_2 H6AB_2 109.5 . .
H6A_2 C6_2 H6AB_2 109.5 . .
C5_2 C6_2 H6AC_2 109.5 . .
H6A_2 C6_2 H6AC_2 109.5 . .
H6AB_2 C6_2 H6AC_2 109.5 . .
C15_2 C7_2 C8_2 121.6(5) . .
C15_2 C7_2 C5_2 113.1(5) . .
C8_2 C7_2 C5_2 125.3(6) . .
C9_2 C8_2 C7_2 116.5(6) . .
C9_2 C8_2 H8_2 121.8 . .
C7_2 C8_2 H8_2 121.8 . .
C13_2 C9_2 C8_2 120.6(5) . .
C13_2 C9_2 C10_2 109.0(5) . .
C8_2 C9_2 C10_2 130.4(6) . .
O10A_2 C10_2 N11_2 124.5(5) . .
O10A_2 C10_2 C9_2 129.9(6) . .
N11_2 C10_2 C9_2 105.6(5) . .
C10_2 N11_2 C12_2 111.8(5) . .
C10_2 N11_2 C25_2 125.8(4) . .
C12_2 N11_2 C25_2 121.9(5) . .
O12A_2 C12_2 N11_2 125.1(6) . .
O12A_2 C12_2 C13_2 129.6(6) . .
N11_2 C12_2 C13_2 105.2(5) . .
C9_2 C13_2 C14_2 124.0(6) . .
C9_2 C13_2 C12_2 108.3(5) . .
C14_2 C13_2 C12_2 127.7(6) . .
C15_2 C14_2 C13_2 116.1(6) . .
C15_2 C14_2 H14_2 121.9 . .
C13_2 C14_2 H14_2 121.9 . .
C14_2 C15_2 C7_2 121.1(5) . .
C14_2 C15_2 C2_2 123.9(6) . .
C7_2 C15_2 C2_2 115.0(6) . .
C17_2 C16_2 C24_2 122.1(5) . .
C17_2 C16_2 C2_2 124.0(6) . .
C24_2 C16_2 C2_2 113.9(6) . .
C16_2 C17_2 C18_2 116.4(6) . .
C16_2 C17_2 H17_2 121.8 . .
C18_2 C17_2 H17_2 121.8 . .
C22_2 C18_2 C17_2 122.1(6) . .
C22_2 C18_2 C19_2 108.8(5) . .
C17_2 C18_2 C19_2 129.1(6) . .
O19A_2 C19_2 N20_2 126.2(5) . .
O19A_2 C19_2 C18_2 128.2(6) . .
N20_2 C19_2 C18_2 105.4(6) . .
C19_2 N20_2 C21_2 112.2(5) . .
C19_2 N20_2 C35_2 122.0(6) . .
C21_2 N20_2 C35_2 125.4(6) . .
O21A_2 C21_2 N20_2 123.7(6) . .
O21A_2 C21_2 C22_2 131.6(7) . .
N20_2 C21_2 C22_2 104.7(6) . .
C18_2 C22_2 C23_2 121.6(6) . .
C18_2 C22_2 C21_2 108.9(5) . .
C23_2 C22_2 C21_2 129.5(6) . .
C22_2 C23_2 C24_2 116.4(6) . .
C22_2 C23_2 H23_2 121.8 . .
C24_2 C23_2 H23_2 121.8 . .
C16_2 C24_2 C23_2 121.4(5) . .
C16_2 C24_2 C5_2 113.7(6) . .
C23_2 C24_2 C5_2 124.9(6) . .
C34_2 C25_2 C26_2 119.7(5) . .
C34_2 C25_2 N11_2 122.9(6) . .
C26_2 C25_2 N11_2 117.4(6) . .
C27_2 C26_2 C25_2 121.9(5) . .
C27_2 C26_2 H26_2 119.0 . .
C25_2 C26_2 H26_2 119.0 . .
C26_2 C27_2 C28_2 119.5(5) . .
C26_2 C27_2 H27_2 120.2 . .
C28_2 C27_2 H27_2 120.2 . .
N29_2 C28_2 C27_2 120.1(4) . .
N29_2 C28_2 C33_2 120.8(4) . .
C27_2 C28_2 C33_2 119.1(4) . .
C30_2 N29_2 C28_2 118.3(4) . .
C30_2 N29_2 Pd1 116.8(3) . .
C28_2 N29_2 Pd1 124.8(3) . .
N29_2 C30_2 C31_2 123.5(5) . .
N29_2 C30_2 H30_2 118.2 . .
C31_2 C30_2 H30_2 118.2 . .
C32_2 C31_2 C30_2 119.0(5) . .
C32_2 C31_2 H31_2 120.5 . .
C30_2 C31_2 H31_2 120.5 . .
C31_2 C32_2 C33_2 120.5(5) . .
C31_2 C32_2 H32_2 119.8 . .
C33_2 C32_2 H32_2 119.8 . .
C32_2 C33_2 C28_2 117.8(4) . .
C32_2 C33_2 C34_2 123.9(5) . .
C28_2 C33_2 C34_2 118.3(5) . .
C25_2 C34_2 C33_2 121.4(6) . .
C25_2 C34_2 H34_2 119.3 . .
C33_2 C34_2 H34_2 119.3 . .
C44_2 C35_2 C36_2 121.2(5) . .
C44_2 C35_2 N20_2 120.1(6) . .
C36_2 C35_2 N20_2 118.7(6) . .
C37_2 C36_2 C35_2 120.2(6) . .
C37_2 C36_2 H36_2 119.9 . .
C35_2 C36_2 H36_2 119.9 . .
C36_2 C37_2 C38_2 120.9(5) . .
C36_2 C37_2 H37_2 119.5 . .
C38_2 C37_2 H37_2 119.5 . .
N39_2 C38_2 C37_2 120.7(5) . .
N39_2 C38_2 C43_2 120.5(5) . .
C37_2 C38_2 C43_2 118.7(4) . .
C40_2 N39_2 C38_2 119.6(5) . .
C40_2 N39_2 Pd1 114.8(4) . 3_666
C38_2 N39_2 Pd1 125.3(3) . 3_666
N39_2 C40_2 C41_2 121.9(5) . .
N39_2 C40_2 H40_2 119.1 . .
C41_2 C40_2 H40_2 119.1 . .
C42_2 C41_2 C40_2 119.8(6) . .
C42_2 C41_2 H41_2 120.1 . .
C40_2 C41_2 H41_2 120.1 . .
C41_2 C42_2 C43_2 120.1(6) . .
C41_2 C42_2 H42_2 119.9 . .
C43_2 C42_2 H42_2 119.9 . .
C44_2 C43_2 C42_2 122.8(6) . .
C44_2 C43_2 C38_2 119.1(6) . .
C42_2 C43_2 C38_2 118.1(5) . .
C35_2 C44_2 C43_2 119.8(6) . .
C35_2 C44_2 H44_2 120.1 . .
C43_2 C44_2 H44_2 120.1 . .
C2_3 C1_3 H1A_3 109.5 . .
C2_3 C1_3 H1AB_3 109.5 . .
H1A_3 C1_3 H1AB_3 109.5 . .
C2_3 C1_3 H1AC_3 109.5 . .
H1A_3 C1_3 H1AC_3 109.5 . .
H1AB_3 C1_3 H1AC_3 109.5 . .
C1_3 C2_3 C16_3 113.4(4) . .
C1_3 C2_3 C15_3 114.2(4) . .
C16_3 C2_3 C15_3 104.0(4) . .
C1_3 C2_3 C3_3 111.1(4) . .
C16_3 C2_3 C3_3 107.6(4) . .
C15_3 C2_3 C3_3 105.9(4) . .
C4_3 C3_3 C2_3 110.9(4) . .
C4_3 C3_3 H3A_3 109.5 . .
C2_3 C3_3 H3A_3 109.5 . .
C4_3 C3_3 H3AB_3 109.5 . .
C2_3 C3_3 H3AB_3 109.5 . .
H3A_3 C3_3 H3AB_3 108.1 . .
C3_3 C4_3 C5_3 111.2(4) . .
C3_3 C4_3 H4A_3 109.4 . .
C5_3 C4_3 H4A_3 109.4 . .
C3_3 C4_3 H4AB_3 109.4 . .
C5_3 C4_3 H4AB_3 109.4 . .
H4A_3 C4_3 H4AB_3 108.0 . .
C7_3 C5_3 C6_3 114.0(4) . .
C7_3 C5_3 C24_3 105.7(3) . .
C6_3 C5_3 C24_3 113.1(4) . .
C7_3 C5_3 C4_3 105.5(4) . .
C6_3 C5_3 C4_3 112.7(4) . .
C24_3 C5_3 C4_3 105.1(4) . .
C5_3 C6_3 H6A_3 109.5 . .
C5_3 C6_3 H6AB_3 109.5 . .
H6A_3 C6_3 H6AB_3 109.5 . .
C5_3 C6_3 H6AC_3 109.5 . .
H6A_3 C6_3 H6AC_3 109.5 . .
H6AB_3 C6_3 H6AC_3 109.5 . .
C15_3 C7_3 C8_3 120.5(4) . .
C15_3 C7_3 C5_3 114.9(4) . .
C8_3 C7_3 C5_3 124.6(4) . .
C9_3 C8_3 C7_3 116.6(4) . .
C9_3 C8_3 H8_3 121.7 . .
C7_3 C8_3 H8_3 121.7 . .
C8_3 C9_3 C13_3 122.1(4) . .
C8_3 C9_3 C10_3 129.8(5) . .
C13_3 C9_3 C10_3 108.1(4) . .
O10A_3 C10_3 N11_3 125.7(4) . .
O10A_3 C10_3 C9_3 129.0(5) . .
N11_3 C10_3 C9_3 105.3(4) . .
C10_3 N11_3 C12_3 111.7(4) . .
C10_3 N11_3 C25_3 124.5(4) . .
C12_3 N11_3 C25_3 123.8(4) . .
O12A_3 C12_3 N11_3 124.4(4) . .
O12A_3 C12_3 C13_3 129.6(5) . .
N11_3 C12_3 C13_3 105.9(4) . .
C14_3 C13_3 C9_3 121.9(4) . .
C14_3 C13_3 C12_3 129.1(5) . .
C9_3 C13_3 C12_3 108.9(4) . .
C13_3 C14_3 C15_3 116.1(5) . .
C13_3 C14_3 H14_3 121.9 . .
C15_3 C14_3 H14_3 121.9 . .
C14_3 C15_3 C7_3 122.6(4) . .
C14_3 C15_3 C2_3 123.9(4) . .
C7_3 C15_3 C2_3 113.5(4) . .
C17_3 C16_3 C24_3 120.8(4) . .
C17_3 C16_3 C2_3 124.1(5) . .
C24_3 C16_3 C2_3 115.0(4) . .
C18_3 C17_3 C16_3 116.4(5) . .
C18_3 C17_3 H17_3 121.8 . .
C16_3 C17_3 H17_3 121.8 . .
C22_3 C18_3 C17_3 122.5(4) . .
C22_3 C18_3 C19_3 109.4(4) . .
C17_3 C18_3 C19_3 128.1(5) . .
O19A_3 C19_3 N20_3 125.3(5) . .
O19A_3 C19_3 C18_3 128.9(5) . .
N20_3 C19_3 C18_3 105.6(4) . .
C19_3 N20_3 C21_3 111.9(4) . .
C19_3 N20_3 C35_3 122.4(4) . .
C21_3 N20_3 C35_3 125.2(4) . .
O21A_3 C21_3 N20_3 125.4(4) . .
O21A_3 C21_3 C22_3 130.0(5) . .
N20_3 C21_3 C22_3 104.5(4) . .
C18_3 C22_3 C23_3 121.6(4) . .
C18_3 C22_3 C21_3 108.6(4) . .
C23_3 C22_3 C21_3 129.7(5) . .
C24_3 C23_3 C22_3 116.7(5) . .
C24_3 C23_3 H23_3 121.6 . .
C22_3 C23_3 H23_3 121.6 . .
C23_3 C24_3 C16_3 122.0(4) . .
C23_3 C24_3 C5_3 125.2(4) . .
C16_3 C24_3 C5_3 112.9(4) . .
C34_3 C25_3 C26_3 121.0(4) . .
C34_3 C25_3 N11_3 120.4(4) . .
C26_3 C25_3 N11_3 118.5(4) . .
C27_3 C26_3 C25_3 120.6(4) . .
C27_3 C26_3 H26_3 119.7 . .
C25_3 C26_3 H26_3 119.7 . .
C26_3 C27_3 C28_3 120.8(4) . .
C26_3 C27_3 H27_3 119.6 . .
C28_3 C27_3 H27_3 119.6 . .
N29_3 C28_3 C33_3 121.1(4) . .
N29_3 C28_3 C27_3 120.6(4) . .
C33_3 C28_3 C27_3 118.3(4) . .
C30_3 N29_3 C28_3 118.7(4) . .
C30_3 N29_3 Pd1 116.6(3) . .
C28_3 N29_3 Pd1 124.6(3) . .
N29_3 C30_3 C31_3 123.6(4) . .
N29_3 C30_3 H30_3 118.2 . .
C31_3 C30_3 H30_3 118.2 . .
C32_3 C31_3 C30_3 118.8(4) . .
C32_3 C31_3 H31_3 120.6 . .
C30_3 C31_3 H31_3 120.6 . .
C31_3 C32_3 C33_3 119.6(4) . .
C31_3 C32_3 H32_3 120.2 . .
C33_3 C32_3 H32_3 120.2 . .
C32_3 C33_3 C28_3 118.1(4) . .
C32_3 C33_3 C34_3 121.9(4) . .
C28_3 C33_3 C34_3 120.0(4) . .
C25_3 C34_3 C33_3 119.3(4) . .
C25_3 C34_3 H34_3 120.4 . .
C33_3 C34_3 H34_3 120.4 . .
C36_3 C35_3 C44_3 120.9(4) . .
C36_3 C35_3 N20_3 118.4(4) . .
C44_3 C35_3 N20_3 120.7(4) . .
C37_3 C36_3 C35_3 120.4(4) . .
C37_3 C36_3 H36_3 119.8 . .
C35_3 C36_3 H36_3 119.8 . .
C36_3 C37_3 C38_3 121.5(4) . .
C36_3 C37_3 H37_3 119.3 . .
C38_3 C37_3 H37_3 119.3 . .
N39_3 C38_3 C37_3 120.6(4) . .
N39_3 C38_3 C43_3 121.2(3) . .
C37_3 C38_3 C43_3 118.2(4) . .
C40_3 N39_3 C38_3 117.9(4) . .
C40_3 N39_3 Pd1 118.9(3) . 3_666
C38_3 N39_3 Pd1 123.1(3) . 3_666
N39_3 C40_3 C41_3 124.2(4) . .
N39_3 C40_3 H40_3 117.9 . .
C41_3 C40_3 H40_3 117.9 . .
C42_3 C41_3 C40_3 119.1(5) . .
C42_3 C41_3 H41_3 120.5 . .
C40_3 C41_3 H41_3 120.5 . .
C41_3 C42_3 C43_3 119.7(5) . .
C41_3 C42_3 H42_3 120.1 . .
C43_3 C42_3 H42_3 120.1 . .
C44_3 C43_3 C42_3 122.7(4) . .
C44_3 C43_3 C38_3 119.5(4) . .
C42_3 C43_3 C38_3 117.8(4) . .
C35_3 C44_3 C43_3 119.5(4) . .
C35_3 C44_3 H44_3 120.3 . .
C43_3 C44_3 H44_3 120.3 . .
F4_4 B1_4 F3_4 110.4(11) . .
F4_4 B1_4 F5_4 107.3(11) . .
F3_4 B1_4 F5_4 110.1(12) . .
F4_4 B1_4 F2_4 109.3(12) . .
F3_4 B1_4 F2_4 109.3(11) . .
F5_4 B1_4 F2_4 110.4(11) . .
F2_5 B1_5 F5_5 119.9(10) . .
F2_5 B1_5 F3_5 109.8(8) . .
F5_5 B1_5 F3_5 110.7(8) . .
F2_5 B1_5 F4_5 107.1(9) . .
F5_5 B1_5 F4_5 99.7(8) . .
F3_5 B1_5 F4_5 108.6(10) . .

loop_
_geom_bond_atom_site_label_1
_geom_bond_atom_site_label_2
_geom_bond_distance
_geom_bond_site_symmetry_2
Pd1 N29_3 2.054(3) .
Pd1 N39_3 2.057(4) 3_666
Pd1 N39_2 2.062(5) 3_666
Pd1 N29_2 2.071(4) .
C1_2 C2_2 1.520(7) .
C1_2 H1A_2 0.9800 .
C1_2 H1AB_2 0.9800 .
C1_2 H1AC_2 0.9800 .
C2_2 C3_2 1.518(8) .
C2_2 C15_2 1.521(6) .
C2_2 C16_2 1.527(6) .
C3_2 C4_2 1.530(9) .
C3_2 H3A_2 0.9900 .
C3_2 H3AB_2 0.9900 .
C4_2 C5_2 1.530(8) .
C4_2 H4A_2 0.9900 .
C4_2 H4AB_2 0.9900 .
C5_2 C7_2 1.521(7) .
C5_2 C6_2 1.530(7) .
C5_2 C24_2 1.531(7) .
C6_2 H6A_2 0.9800 .
C6_2 H6AB_2 0.9800 .
C6_2 H6AC_2 0.9800 .
C7_2 C15_2 1.382(7) .
C7_2 C8_2 1.419(7) .
C8_2 C9_2 1.382(7) .
C8_2 H8_2 0.9500 .
C9_2 C13_2 1.357(7) .
C9_2 C10_2 1.487(6) .
C10_2 O10A_2 1.200(6) .
C10_2 N11_2 1.372(7) .
N11_2 C12_2 1.413(7) .
N11_2 C25_2 1.441(6) .
C12_2 O12A_2 1.199(7) .
C12_2 C13_2 1.480(7) .
C13_2 C14_2 1.391(7) .
C14_2 C15_2 1.381(7) .
C14_2 H14_2 0.9500 .
C16_2 C17_2 1.377(7) .
C16_2 C24_2 1.388(8) .
C17_2 C18_2 1.412(7) .
C17_2 H17_2 0.9500 .
C18_2 C22_2 1.382(8) .
C18_2 C19_2 1.480(7) .
C19_2 O19A_2 1.230(7) .
C19_2 N20_2 1.401(8) .
N20_2 C21_2 1.418(8) .
N20_2 C35_2 1.451(6) .
C21_2 O21A_2 1.205(7) .
C21_2 C22_2 1.483(7) .
C22_2 C23_2 1.388(7) .
C23_2 C24_2 1.417(7) .
C23_2 H23_2 0.9500 .
C25_2 C34_2 1.338(7) .
C25_2 C26_2 1.386(7) .
C26_2 C27_2 1.357(6) .
C26_2 H26_2 0.9500 .
C27_2 C28_2 1.407(5) .
C27_2 H27_2 0.9500 .
C28_2 N29_2 1.382(5) .
C28_2 C33_2 1.411(6) .
N29_2 C30_2 1.337(5) .
C30_2 C31_2 1.375(6) .
C30_2 H30_2 0.9500 .
C31_2 C32_2 1.358(6) .
C31_2 H31_2 0.9500 .
C32_2 C33_2 1.404(6) .
C32_2 H32_2 0.9500 .
C33_2 C34_2 1.414(6) .
C34_2 H34_2 0.9500 .
C35_2 C44_2 1.383(8) .
C35_2 C36_2 1.384(8) .
C36_2 C37_2 1.361(6) .
C36_2 H36_2 0.9500 .
C37_2 C38_2 1.409(6) .
C37_2 H37_2 0.9500 .
C38_2 N39_2 1.370(5) .
C38_2 C43_2 1.428(6) .
N39_2 C40_2 1.334(6) .
N39_2 Pd1 2.062(5) 3_666
C40_2 C41_2 1.410(8) .
C40_2 H40_2 0.9500 .
C41_2 C42_2 1.352(8) .
C41_2 H41_2 0.9500 .
C42_2 C43_2 1.402(7) .
C42_2 H42_2 0.9500 .
C43_2 C44_2 1.397(7) .
C44_2 H44_2 0.9500 .
C1_3 C2_3 1.512(6) .
C1_3 H1A_3 0.9800 .
C1_3 H1AB_3 0.9800 .
C1_3 H1AC_3 0.9800 .
C2_3 C16_3 1.523(5) .
C2_3 C15_3 1.525(5) .
C2_3 C3_3 1.550(6) .
C3_3 C4_3 1.513(7) .
C3_3 H3A_3 0.9900 .
C3_3 H3AB_3 0.9900 .
C4_3 C5_3 1.577(6) .
C4_3 H4A_3 0.9900 .
C4_3 H4AB_3 0.9900 .
C5_3 C7_3 1.517(5) .
C5_3 C6_3 1.523(6) .
C5_3 C24_3 1.536(5) .
C6_3 H6A_3 0.9800 .
C6_3 H6AB_3 0.9800 .
C6_3 H6AC_3 0.9800 .
C7_3 C15_3 1.391(6) .
C7_3 C8_3 1.400(5) .
C8_3 C9_3 1.380(6) .
C8_3 H8_3 0.9500 .
C9_3 C13_3 1.385(6) .
C9_3 C10_3 1.492(5) .
C10_3 O10A_3 1.204(5) .
C10_3 N11_3 1.401(7) .
N11_3 C12_3 1.408(7) .
N11_3 C25_3 1.433(5) .
C12_3 O12A_3 1.234(6) .
C12_3 C13_3 1.464(6) .
C13_3 C14_3 1.382(6) .
C14_3 C15_3 1.385(6) .
C14_3 H14_3 0.9500 .
C16_3 C17_3 1.386(5) .
C16_3 C24_3 1.396(6) .
C17_3 C18_3 1.383(6) .
C17_3 H17_3 0.9500 .
C18_3 C22_3 1.359(6) .
C18_3 C19_3 1.473(5) .
C19_3 O19A_3 1.210(6) .
C19_3 N20_3 1.397(7) .
N20_3 C21_3 1.411(7) .
N20_3 C35_3 1.442(5) .
C21_3 O21A_3 1.202(6) .
C21_3 C22_3 1.500(6) .
C22_3 C23_3 1.391(5) .
C23_3 C24_3 1.367(6) .
C23_3 H23_3 0.9500 .
C25_3 C34_3 1.372(7) .
C25_3 C26_3 1.392(6) .
C26_3 C27_3 1.356(5) .
C26_3 H26_3 0.9500 .
C27_3 C28_3 1.423(5) .
C27_3 H27_3 0.9500 .
C28_3 N29_3 1.363(5) .
C28_3 C33_3 1.405(5) .
N29_3 C30_3 1.326(5) .
C30_3 C31_3 1.379(6) .
C30_3 H30_3 0.9500 .
C31_3 C32_3 1.367(6) .
C31_3 H31_3 0.9500 .
C32_3 C33_3 1.405(6) .
C32_3 H32_3 0.9500 .
C33_3 C34_3 1.419(6) .
C34_3 H34_3 0.9500 .
C35_3 C36_3 1.378(6) .
C35_3 C44_3 1.384(6) .
C36_3 C37_3 1.352(6) .
C36_3 H36_3 0.9500 .
C37_3 C38_3 1.407(5) .
C37_3 H37_3 0.9500 .
C38_3 N39_3 1.375(5) .
C38_3 C43_3 1.416(5) .
N39_3 C40_3 1.326(5) .
N39_3 Pd1 2.057(4) 3_666
C40_3 C41_3 1.374(6) .
C40_3 H40_3 0.9500 .
C41_3 C42_3 1.363(6) .
C41_3 H41_3 0.9500 .
C42_3 C43_3 1.407(6) .
C42_3 H42_3 0.9500 .
C43_3 C44_3 1.405(5) .
C44_3 H44_3 0.9500 .
B1_4 F4_4 1.351(13) .
B1_4 F3_4 1.369(13) .
B1_4 F5_4 1.380(13) .
B1_4 F2_4 1.413(13) .
B1_5 F2_5 1.313(9) .
B1_5 F5_5 1.337(10) .
B1_5 F3_5 1.393(10) .
B1_5 F4_5 1.432(12) .
